data_1513932
loop_
_publ_author_name
'Zhu, Can'
'Ma, Shengming'

_publ_section_title
;
 Efficient Carbazole Synthesis via Pd/Cu-Cocatalyzed
 Cross-Coupling/Isomerization of 2-Allyl-3-iodoindoles and Terminal
 Alkynes.
;
_journal_issue 6
_journal_name_full 'Organic letters'
_journal_page_first 1542
_journal_page_last 1545
_journal_paper_doi 10.1021/ol500119r
_journal_volume 16
_journal_year 2014
_chemical_formula_sum 'C32 H25 N O2 S'
_chemical_formula_weight 487.59
_chemical_name_systematic
; 
 ? 
;
_space_group_IT_number 14
_symmetry_cell_setting monoclinic
_symmetry_space_group_name_Hall '-P 2ybc'
_symmetry_space_group_name_H-M 'P 1 21/c 1'
_atom_sites_solution_hydrogens geom
_atom_sites_solution_primary direct
_atom_sites_solution_secondary difmap
_audit_creation_method SHELXL-97
_cell_angle_alpha 90.00
_cell_angle_beta 101.4250(10)
_cell_angle_gamma 90.00
_cell_formula_units_Z 4
_cell_length_a 10.2775(6)
_cell_length_b 11.5290(7)
_cell_length_c 21.0711(12)
_cell_measurement_reflns_used 4654
_cell_measurement_temperature 293(2)
_cell_measurement_theta_max 56.479
_cell_measurement_theta_min 5.059
_cell_volume 2447.2(2)
_computing_cell_refinement 'Bruker SMART'
_computing_data_collection 'Bruker SMART'
_computing_data_reduction 'Bruker SHELXTL'
_computing_molecular_graphics 'Bruker SHELXTL'
_computing_publication_material 'Bruker SHELXTL'
_computing_structure_refinement 'SHELXL-97 (Sheldrick, 1997)'
_computing_structure_solution 'SHELXS-97 (Sheldrick, 1990)'
_diffrn_ambient_temperature 293(2)
_diffrn_measured_fraction_theta_full 1.000
_diffrn_measured_fraction_theta_max 1.000
_diffrn_measurement_device_type 'CCD area detector'
_diffrn_measurement_method 'phi and omega scans'
_diffrn_radiation_monochromator graphite
_diffrn_radiation_source 'fine-focus sealed tube'
_diffrn_radiation_type MoK\a
_diffrn_radiation_wavelength 0.71073
_diffrn_reflns_av_R_equivalents 0.0240
_diffrn_reflns_av_sigmaI/netI 0.0298
_diffrn_reflns_limit_h_max 12
_diffrn_reflns_limit_h_min -6
_diffrn_reflns_limit_k_max 14
_diffrn_reflns_limit_k_min -13
_diffrn_reflns_limit_l_max 25
_diffrn_reflns_limit_l_min -25
_diffrn_reflns_number 13011
_diffrn_reflns_theta_full 26.00
_diffrn_reflns_theta_max 26.00
_diffrn_reflns_theta_min 1.97
_exptl_absorpt_coefficient_mu 0.163
_exptl_absorpt_correction_T_max 1.00000
_exptl_absorpt_correction_T_min 0.67868
_exptl_absorpt_correction_type empirical
_exptl_absorpt_process_details sadabs
_exptl_crystal_colour yellow
_exptl_crystal_density_diffrn 1.323
_exptl_crystal_density_method 'not measured'
_exptl_crystal_description prismatic
_exptl_crystal_F_000 1024
_exptl_crystal_size_max 0.257
_exptl_crystal_size_mid 0.211
_exptl_crystal_size_min 0.068
_refine_diff_density_max 0.370
_refine_diff_density_min -0.244
_refine_diff_density_rms 0.047
_refine_ls_extinction_method none
_refine_ls_goodness_of_fit_ref 1.165
_refine_ls_hydrogen_treatment constr
_refine_ls_matrix_type full
_refine_ls_number_parameters 326
_refine_ls_number_reflns 4813
_refine_ls_number_restraints 0
_refine_ls_restrained_S_all 1.165
_refine_ls_R_factor_all 0.0643
_refine_ls_R_factor_gt 0.0572
_refine_ls_shift/su_max 0.002
_refine_ls_shift/su_mean 0.000
_refine_ls_structure_factor_coef Fsqd
_refine_ls_weighting_details 'calc w=1/[\s^2^(Fo^2^)+(0.0559P)^2^+1.0726P] where P=(Fo^2^+2Fc^2^)/3'
_refine_ls_weighting_scheme calc
_refine_ls_wR_factor_gt 0.1336
_refine_ls_wR_factor_ref 0.1379
_reflns_number_gt 4318
_reflns_number_total 4813
_reflns_threshold_expression >2sigma(I)
_cod_data_source_file ol500119r_si_003.cif
_cod_data_source_block cd211455
_cod_depositor_comments
;
The following automatic conversions were performed:

'_symmetry_cell_setting' value 'Monoclinic' changed to 'monoclinic'
according to
/usr/data/users/saulius/crontab/automatic-downloads/current/ACS/lib/dictionaries/cif_core.dic
dictionary named 'cif_core.dic' version 2.4.2 from 2011-04-26.

Automatic conversion script
Id: cif_fix_values 2281 2013-09-26 08:29:07Z andrius 
;
_cod_original_sg_symbol_H-M P2(1)/c
_cod_database_code 1513932

loop_
_symmetry_equiv_pos_as_xyz
'x, y, z'
'-x, y+1/2, -z+1/2'
'-x, -y, -z'
'x, -y-1/2, z-1/2'

loop_
_atom_site_label
_atom_site_type_symbol
_atom_site_fract_x
_atom_site_fract_y
_atom_site_fract_z
_atom_site_U_iso_or_equiv
_atom_site_adp_type
_atom_site_occupancy
_atom_site_symmetry_multiplicity
_atom_site_calc_flag
_atom_site_refinement_flags
S1 S 0.23192(6) 0.71995(5) 1.04222(2) 0.03785(17) Uani 1 1 d .
N1 N 0.13830(17) 0.62534(15) 0.99371(8) 0.0361(4) Uani 1 1 d .
O1 O 0.34272(16) 0.65637(16) 1.07620(7) 0.0505(4) Uani 1 1 d .
O2 O 0.14759(17) 0.77812(16) 1.07765(8) 0.0510(4) Uani 1 1 d .
C1 C 0.1887(2) 0.52960(18) 0.96323(10) 0.0354(5) Uani 1 1 d .
C2 C 0.3099(2) 0.4735(2) 0.97937(12) 0.0460(6) Uani 1 1 d .
H2 H 0.3733 0.4968 1.0149 0.055 Uiso 1 1 calc R
C3 C 0.3335(2) 0.3821(2) 0.94112(13) 0.0528(7) Uani 1 1 d .
H3 H 0.4147 0.3438 0.9507 0.063 Uiso 1 1 calc R
C4 C 0.2391(3) 0.3465(2) 0.88883(13) 0.0540(7) Uani 1 1 d .
H4 H 0.2576 0.2846 0.8637 0.065 Uiso 1 1 calc R
C5 C 0.1182(2) 0.4007(2) 0.87332(12) 0.0444(6) Uani 1 1 d .
H5 H 0.0545 0.3749 0.8385 0.053 Uiso 1 1 calc R
C6 C 0.0917(2) 0.49502(18) 0.91025(10) 0.0341(5) Uani 1 1 d .
C7 C -0.0218(2) 0.57228(17) 0.90653(10) 0.0321(4) Uani 1 1 d .
C8 C 0.0103(2) 0.65255(18) 0.95711(9) 0.0324(4) Uani 1 1 d .
C9 C -0.0762(2) 0.74021(19) 0.96649(11) 0.0393(5) Uani 1 1 d .
H9 H -0.0547 0.7929 1.0004 0.047 Uiso 1 1 calc R
C10 C -0.1957(2) 0.7456(2) 0.92311(11) 0.0410(5) Uani 1 1 d .
H10 H -0.2546 0.8048 0.9276 0.049 Uiso 1 1 calc R
C11 C -0.2324(2) 0.66574(19) 0.87245(10) 0.0355(5) Uani 1 1 d .
C12 C -0.1457(2) 0.57650(18) 0.86393(10) 0.0328(5) Uani 1 1 d .
C13 C -0.1829(2) 0.48668(18) 0.81123(10) 0.0360(5) Uani 1 1 d .
H13A H -0.2776 0.4926 0.7942 0.043 Uiso 1 1 calc R
H13B H -0.1664 0.4105 0.8306 0.043 Uiso 1 1 calc R
C14 C -0.1114(2) 0.49467(18) 0.75500(10) 0.0338(5) Uani 1 1 d .
C15 C -0.1026(3) 0.3972(2) 0.71755(11) 0.0444(6) Uani 1 1 d .
H15 H -0.1427 0.3286 0.7268 0.053 Uiso 1 1 calc R
C16 C -0.0359(3) 0.3995(2) 0.66714(13) 0.0579(7) Uani 1 1 d .
H16 H -0.0300 0.3326 0.6432 0.070 Uiso 1 1 calc R
C17 C 0.0220(3) 0.5006(3) 0.65222(13) 0.0625(8) Uani 1 1 d .
H17 H 0.0680 0.5026 0.6184 0.075 Uiso 1 1 calc R
C18 C 0.0115(3) 0.5987(2) 0.68766(13) 0.0609(7) Uani 1 1 d .
H18 H 0.0487 0.6679 0.6771 0.073 Uiso 1 1 calc R
C19 C -0.0540(3) 0.5957(2) 0.73882(12) 0.0475(6) Uani 1 1 d .
H19 H -0.0595 0.6627 0.7627 0.057 Uiso 1 1 calc R
C20 C -0.3638(2) 0.6800(2) 0.82773(11) 0.0392(5) Uani 1 1 d .
C21 C -0.3822(3) 0.7672(2) 0.78144(12) 0.0515(6) Uani 1 1 d .
H21 H -0.3130 0.8179 0.7789 0.062 Uiso 1 1 calc R
C22 C -0.5032(3) 0.7796(3) 0.73881(13) 0.0641(8) Uani 1 1 d .
H22 H -0.5139 0.8380 0.7077 0.077 Uiso 1 1 calc R
C23 C -0.6064(3) 0.7071(3) 0.74212(13) 0.0622(8) Uani 1 1 d .
H23 H -0.6868 0.7156 0.7132 0.075 Uiso 1 1 calc R
C24 C -0.5912(3) 0.6207(3) 0.78861(15) 0.0617(8) Uani 1 1 d .
H24 H -0.6619 0.5718 0.7913 0.074 Uiso 1 1 calc R
C25 C -0.4707(2) 0.6069(2) 0.83112(12) 0.0484(6) Uani 1 1 d .
H25 H -0.4609 0.5486 0.8622 0.058 Uiso 1 1 calc R
C26 C 0.2873(2) 0.81988(19) 0.99042(10) 0.0364(5) Uani 1 1 d .
C27 C 0.2571(3) 0.9361(2) 0.99380(13) 0.0535(6) Uani 1 1 d .
H27 H 0.2039 0.9617 1.0219 0.064 Uiso 1 1 calc R
C28 C 0.3069(3) 1.0139(2) 0.95484(14) 0.0589(7) Uani 1 1 d .
H28 H 0.2880 1.0924 0.9577 0.071 Uiso 1 1 calc R
C29 C 0.3840(2) 0.9783(2) 0.91181(11) 0.0445(6) Uani 1 1 d .
C30 C 0.4118(3) 0.8607(2) 0.90923(12) 0.0482(6) Uani 1 1 d .
H30 H 0.4633 0.8346 0.8805 0.058 Uiso 1 1 calc R
C31 C 0.3648(2) 0.7823(2) 0.94817(12) 0.0463(6) Uani 1 1 d .
H31 H 0.3852 0.7040 0.9460 0.056 Uiso 1 1 calc R
C32 C 0.4368(3) 1.0623(2) 0.86854(15) 0.0640(8) Uani 1 1 d .
H32A H 0.3688 1.0794 0.8315 0.096 Uiso 1 1 calc R
H32B H 0.5119 1.0287 0.8546 0.096 Uiso 1 1 calc R
H32C H 0.4635 1.1326 0.8919 0.096 Uiso 1 1 calc R

loop_
_atom_site_aniso_label
_atom_site_aniso_U_11
_atom_site_aniso_U_22
_atom_site_aniso_U_33
_atom_site_aniso_U_23
_atom_site_aniso_U_13
_atom_site_aniso_U_12
S1 0.0386(3) 0.0471(3) 0.0279(3) -0.0025(2) 0.0066(2) -0.0046(2)
N1 0.0350(10) 0.0373(9) 0.0358(9) -0.0012(8) 0.0069(8) -0.0015(8)
O1 0.0481(10) 0.0618(11) 0.0369(8) 0.0045(8) -0.0024(7) -0.0027(8)
O2 0.0527(10) 0.0662(11) 0.0374(9) -0.0130(8) 0.0169(8) -0.0071(9)
C1 0.0370(12) 0.0342(11) 0.0361(11) 0.0038(9) 0.0101(9) -0.0006(9)
C2 0.0373(13) 0.0473(13) 0.0506(14) 0.0028(11) 0.0014(11) 0.0012(11)
C3 0.0389(13) 0.0493(14) 0.0685(17) 0.0038(13) 0.0064(12) 0.0156(11)
C4 0.0576(16) 0.0434(13) 0.0616(16) -0.0059(12) 0.0136(13) 0.0171(12)
C5 0.0460(14) 0.0416(12) 0.0436(13) -0.0043(10) 0.0044(10) 0.0070(11)
C6 0.0341(11) 0.0341(11) 0.0351(11) 0.0033(9) 0.0094(9) 0.0007(9)
C7 0.0351(11) 0.0314(10) 0.0317(10) 0.0028(8) 0.0115(8) 0.0001(9)
C8 0.0326(11) 0.0360(11) 0.0297(10) 0.0031(8) 0.0090(8) -0.0035(9)
C9 0.0440(13) 0.0381(12) 0.0381(11) -0.0070(9) 0.0138(10) 0.0004(10)
C10 0.0410(13) 0.0398(12) 0.0448(12) -0.0031(10) 0.0148(10) 0.0079(10)
C11 0.0356(11) 0.0379(11) 0.0345(11) 0.0028(9) 0.0106(9) 0.0011(9)
C12 0.0350(11) 0.0349(11) 0.0306(10) 0.0018(8) 0.0118(8) -0.0018(9)
C13 0.0340(11) 0.0350(11) 0.0392(11) -0.0029(9) 0.0075(9) -0.0014(9)
C14 0.0348(11) 0.0367(11) 0.0292(10) 0.0001(8) 0.0048(8) 0.0030(9)
C15 0.0546(15) 0.0377(12) 0.0428(12) -0.0016(10) 0.0142(11) -0.0011(11)
C16 0.080(2) 0.0540(15) 0.0453(14) -0.0101(12) 0.0249(13) 0.0071(14)
C17 0.076(2) 0.0717(19) 0.0487(15) 0.0018(14) 0.0341(14) 0.0013(16)
C18 0.080(2) 0.0531(15) 0.0575(16) 0.0028(13) 0.0330(15) -0.0128(15)
C19 0.0621(16) 0.0381(12) 0.0465(13) -0.0040(10) 0.0214(12) -0.0034(11)
C20 0.0385(12) 0.0412(12) 0.0392(12) -0.0031(10) 0.0106(9) 0.0103(10)
C21 0.0537(16) 0.0518(15) 0.0499(14) 0.0061(12) 0.0121(12) 0.0105(12)
C22 0.073(2) 0.0685(19) 0.0486(16) 0.0103(13) 0.0052(14) 0.0314(17)
C23 0.0466(16) 0.080(2) 0.0538(16) -0.0097(15) -0.0054(12) 0.0271(15)
C24 0.0412(14) 0.0661(18) 0.0750(19) -0.0156(15) 0.0047(13) 0.0048(13)
C25 0.0413(13) 0.0494(14) 0.0526(14) -0.0017(11) 0.0045(11) 0.0070(11)
C26 0.0350(11) 0.0405(12) 0.0332(11) -0.0034(9) 0.0056(9) -0.0034(9)
C27 0.0654(17) 0.0448(14) 0.0575(15) -0.0057(12) 0.0293(13) 0.0035(12)
C28 0.0757(19) 0.0362(13) 0.0699(18) -0.0025(12) 0.0273(15) 0.0038(13)
C29 0.0452(13) 0.0429(13) 0.0443(13) 0.0024(10) 0.0061(11) -0.0054(11)
C30 0.0503(14) 0.0480(14) 0.0522(14) 0.0003(11) 0.0247(12) 0.0030(11)
C31 0.0518(14) 0.0401(13) 0.0514(14) -0.0006(11) 0.0208(11) 0.0048(11)
C32 0.073(2) 0.0533(16) 0.0685(18) 0.0119(14) 0.0213(15) -0.0066(15)

loop_
_atom_type_symbol
_atom_type_description
_atom_type_scat_dispersion_real
_atom_type_scat_dispersion_imag
_atom_type_scat_source
C C 0.0033 0.0016 'International Tables Vol C Tables 4.2.6.8 and 6.1.1.4'
H H 0.0000 0.0000 'International Tables Vol C Tables 4.2.6.8 and 6.1.1.4'
N N 0.0061 0.0033 'International Tables Vol C Tables 4.2.6.8 and 6.1.1.4'
O O 0.0106 0.0060 'International Tables Vol C Tables 4.2.6.8 and 6.1.1.4'
S S 0.1246 0.1234 'International Tables Vol C Tables 4.2.6.8 and 6.1.1.4'

loop_
_geom_angle_atom_site_label_1
_geom_angle_atom_site_label_2
_geom_angle_atom_site_label_3
_geom_angle
O2 S1 O1 119.34(10)
O2 S1 N1 107.08(10)
O1 S1 N1 106.21(10)
O2 S1 C26 108.89(11)
O1 S1 C26 108.95(11)
N1 S1 C26 105.50(9)
C8 N1 C1 107.82(17)
C8 N1 S1 123.27(15)
C1 N1 S1 124.53(15)
C2 C1 C6 121.8(2)
C2 C1 N1 129.8(2)
C6 C1 N1 108.37(18)
C3 C2 C1 117.9(2)
C3 C2 H2 121.0
C1 C2 H2 121.0
C2 C3 C4 121.2(2)
C2 C3 H3 119.4
C4 C3 H3 119.4
C5 C4 C3 121.0(2)
C5 C4 H4 119.5
C3 C4 H4 119.5
C4 C5 C6 119.4(2)
C4 C5 H5 120.3
C6 C5 H5 120.3
C5 C6 C1 118.7(2)
C5 C6 C7 133.6(2)
C1 C6 C7 107.75(18)
C8 C7 C12 120.66(19)
C8 C7 C6 107.32(18)
C12 C7 C6 132.02(19)
C9 C8 C7 122.0(2)
C9 C8 N1 129.37(19)
C7 C8 N1 108.67(18)
C10 C9 C8 116.8(2)
C10 C9 H9 121.6
C8 C9 H9 121.6
C9 C10 C11 123.0(2)
C9 C10 H10 118.5
C11 C10 H10 118.5
C12 C11 C10 119.9(2)
C12 C11 C20 121.35(19)
C10 C11 C20 118.70(19)
C11 C12 C7 117.65(19)
C11 C12 C13 121.62(19)
C7 C12 C13 120.73(18)
C12 C13 C14 116.18(18)
C12 C13 H13A 108.2
C14 C13 H13A 108.2
C12 C13 H13B 108.2
C14 C13 H13B 108.2
H13A C13 H13B 107.4
C19 C14 C15 117.7(2)
C19 C14 C13 122.83(19)
C15 C14 C13 119.5(2)
C16 C15 C14 121.6(2)
C16 C15 H15 119.2
C14 C15 H15 119.2
C15 C16 C17 119.9(2)
C15 C16 H16 120.1
C17 C16 H16 120.1
C18 C17 C16 119.4(2)
C18 C17 H17 120.3
C16 C17 H17 120.3
C17 C18 C19 120.6(3)
C17 C18 H18 119.7
C19 C18 H18 119.7
C14 C19 C18 120.9(2)
C14 C19 H19 119.6
C18 C19 H19 119.6
C21 C20 C25 118.3(2)
C21 C20 C11 120.3(2)
C25 C20 C11 121.5(2)
C20 C21 C22 120.6(3)
C20 C21 H21 119.7
C22 C21 H21 119.7
C23 C22 C21 120.6(3)
C23 C22 H22 119.7
C21 C22 H22 119.7
C22 C23 C24 119.9(3)
C22 C23 H23 120.1
C24 C23 H23 120.1
C23 C24 C25 120.0(3)
C23 C24 H24 120.0
C25 C24 H24 120.0
C24 C25 C20 120.6(3)
C24 C25 H25 119.7
C20 C25 H25 119.7
C31 C26 C27 120.2(2)
C31 C26 S1 119.71(18)
C27 C26 S1 120.01(18)
C28 C27 C26 119.1(2)
C28 C27 H27 120.5
C26 C27 H27 120.5
C29 C28 C27 121.8(2)
C29 C28 H28 119.1
C27 C28 H28 119.1
C28 C29 C30 117.7(2)
C28 C29 C32 122.0(2)
C30 C29 C32 120.2(2)
C31 C30 C29 121.4(2)
C31 C30 H30 119.3
C29 C30 H30 119.3
C30 C31 C26 119.8(2)
C30 C31 H31 120.1
C26 C31 H31 120.1
C29 C32 H32A 109.5
C29 C32 H32B 109.5
H32A C32 H32B 109.5
C29 C32 H32C 109.5
H32A C32 H32C 109.5
H32B C32 H32C 109.5

loop_
_geom_bond_atom_site_label_1
_geom_bond_atom_site_label_2
_geom_bond_distance
S1 O2 1.4193(17)
S1 O1 1.4227(17)
S1 N1 1.6645(18)
S1 C26 1.758(2)
N1 C8 1.422(3)
N1 C1 1.425(3)
C1 C2 1.385(3)
C1 C6 1.399(3)
C2 C3 1.377(4)
C2 H2 0.9300
C3 C4 1.379(4)
C3 H3 0.9300
C4 C5 1.371(3)
C4 H4 0.9300
C5 C6 1.395(3)
C5 H5 0.9300
C6 C7 1.457(3)
C7 C8 1.401(3)
C7 C12 1.406(3)
C8 C9 1.386(3)
C9 C10 1.379(3)
C9 H9 0.9300
C10 C11 1.404(3)
C10 H10 0.9300
C11 C12 1.396(3)
C11 C20 1.495(3)
C12 C13 1.511(3)
C13 C14 1.516(3)
C13 H13A 0.9700
C13 H13B 0.9700
C14 C19 1.379(3)
C14 C15 1.386(3)
C15 C16 1.373(3)
C15 H15 0.9300
C16 C17 1.374(4)
C16 H16 0.9300
C17 C18 1.371(4)
C17 H17 0.9300
C18 C19 1.380(3)
C18 H18 0.9300
C19 H19 0.9300
C20 C21 1.387(3)
C20 C25 1.398(3)
C21 C22 1.390(4)
C21 H21 0.9300
C22 C23 1.363(4)
C22 H22 0.9300
C23 C24 1.384(4)
C23 H23 0.9300
C24 C25 1.387(4)
C24 H24 0.9300
C25 H25 0.9300
C26 C31 1.376(3)
C26 C27 1.381(3)
C27 C28 1.381(4)
C27 H27 0.9300
C28 C29 1.379(4)
C28 H28 0.9300
C29 C30 1.389(3)
C29 C32 1.504(3)
C30 C31 1.371(3)
C30 H30 0.9300
C31 H31 0.9300
C32 H32A 0.9600
C32 H32B 0.9600
C32 H32C 0.9600

loop_
_geom_torsion_atom_site_label_1
_geom_torsion_atom_site_label_2
_geom_torsion_atom_site_label_3
_geom_torsion_atom_site_label_4
_geom_torsion
O2 S1 N1 C8 43.92(19)
O1 S1 N1 C8 172.46(16)
C26 S1 N1 C8 -71.97(18)
O2 S1 N1 C1 -162.45(17)
O1 S1 N1 C1 -33.91(19)
C26 S1 N1 C1 81.66(18)
C8 N1 C1 C2 178.1(2)
S1 N1 C1 C2 21.1(3)
C8 N1 C1 C6 -2.3(2)
S1 N1 C1 C6 -159.38(15)
C6 C1 C2 C3 0.6(3)
N1 C1 C2 C3 -179.9(2)
C1 C2 C3 C4 -0.8(4)
C2 C3 C4 C5 -0.2(4)
C3 C4 C5 C6 1.4(4)
C4 C5 C6 C1 -1.6(3)
C4 C5 C6 C7 178.4(2)
C2 C1 C6 C5 0.6(3)
N1 C1 C6 C5 -178.99(19)
C2 C1 C6 C7 -179.4(2)
N1 C1 C6 C7 1.1(2)
C5 C6 C7 C8 -179.3(2)
C1 C6 C7 C8 0.6(2)
C5 C6 C7 C12 0.9(4)
C1 C6 C7 C12 -179.1(2)
C12 C7 C8 C9 -1.4(3)
C6 C7 C8 C9 178.78(19)
C12 C7 C8 N1 177.71(17)
C6 C7 C8 N1 -2.1(2)
C1 N1 C8 C9 -178.2(2)
S1 N1 C8 C9 -20.8(3)
C1 N1 C8 C7 2.7(2)
S1 N1 C8 C7 160.14(15)
C7 C8 C9 C10 -0.6(3)
N1 C8 C9 C10 -179.6(2)
C8 C9 C10 C11 1.6(3)
C9 C10 C11 C12 -0.6(3)
C9 C10 C11 C20 -179.4(2)
C10 C11 C12 C7 -1.4(3)
C20 C11 C12 C7 177.35(19)
C10 C11 C12 C13 178.2(2)
C20 C11 C12 C13 -3.0(3)
C8 C7 C12 C11 2.4(3)
C6 C7 C12 C11 -177.9(2)
C8 C7 C12 C13 -177.19(19)
C6 C7 C12 C13 2.5(3)
C11 C12 C13 C14 108.7(2)
C7 C12 C13 C14 -71.7(3)
C12 C13 C14 C19 -22.8(3)
C12 C13 C14 C15 157.3(2)
C19 C14 C15 C16 1.8(4)
C13 C14 C15 C16 -178.3(2)
C14 C15 C16 C17 -1.1(4)
C15 C16 C17 C18 -0.6(5)
C16 C17 C18 C19 1.5(5)
C15 C14 C19 C18 -0.9(4)
C13 C14 C19 C18 179.3(2)
C17 C18 C19 C14 -0.7(4)
C12 C11 C20 C21 -104.4(3)
C10 C11 C20 C21 74.4(3)
C12 C11 C20 C25 75.6(3)
C10 C11 C20 C25 -105.6(3)
C25 C20 C21 C22 -1.3(4)
C11 C20 C21 C22 178.7(2)
C20 C21 C22 C23 0.7(4)
C21 C22 C23 C24 0.5(4)
C22 C23 C24 C25 -0.9(4)
C23 C24 C25 C20 0.3(4)
C21 C20 C25 C24 0.9(4)
C11 C20 C25 C24 -179.1(2)
O2 S1 C26 C31 -176.27(18)
O1 S1 C26 C31 52.0(2)
N1 S1 C26 C31 -61.6(2)
O2 S1 C26 C27 6.0(2)
O1 S1 C26 C27 -125.7(2)
N1 S1 C26 C27 120.6(2)
C31 C26 C27 C28 -0.8(4)
S1 C26 C27 C28 176.9(2)
C26 C27 C28 C29 1.2(4)
C27 C28 C29 C30 -0.7(4)
C27 C28 C29 C32 179.1(3)
C28 C29 C30 C31 -0.2(4)
C32 C29 C30 C31 180.0(3)
C29 C30 C31 C26 0.6(4)
C27 C26 C31 C30 -0.1(4)
S1 C26 C31 C30 -177.85(19)
